data_7121019
loop_
_publ_author_name
'Wang, Xia'
'Wang, Yanlong'
'Dai, Xing'
'Silver, Mark A.'
'Liu, Wei'
'Li, Yuxiang'
'Bai, Zhuanling'
'Gui, Daxiang'
'Chen, Lanhua'
'Diwu, Juan'
'Zhou, Ruhong'
'Chai, Zhifang'
'Wang, Shuao'

_publ_section_title
;
 Phase transition triggered aggregation-induced emission in a
 photoluminescent uranyl-organic framework.
;
_journal_issue 6
_journal_name_full 'Chemical communications (Cambridge, England)'
_journal_page_first 627
_journal_page_last 630
_journal_paper_doi 10.1039/c7cc09594e
_journal_volume 54
_journal_year 2018
_chemical_formula_moiety 'C23 H25.80 N O13.40 U'
_chemical_formula_sum 'C23 H25.8 N O13.4 U'
_chemical_formula_weight 768.67
_chemical_name_common 'compound 2'
_space_group_crystal_system monoclinic
_space_group_IT_number 4
_space_group_name_Hall 'P 2yb'
_space_group_name_H-M_alt 'P 1 21 1'
_symmetry_space_group_name_Hall 'P 2yb'
_symmetry_space_group_name_H-M 'P 1 21 1'
_atom_sites_solution_hydrogens geom
_audit_creation_method SHELXL-2014
_audit_update_record
;
2017-12-12 deposited with the CCDC.
2017-12-19 downloaded from the CCDC.
;
_cell_angle_alpha 90
_cell_angle_beta 96.391(4)
_cell_angle_gamma 90
_cell_formula_units_Z 2
_cell_length_a 11.4098(16)
_cell_length_b 9.3291(13)
_cell_length_c 14.383(2)
_cell_measurement_reflns_used 3986
_cell_measurement_temperature 168(2)
_cell_measurement_theta_max 24.995
_cell_measurement_theta_min 2.332
_cell_volume 1521.5(4)
_computing_cell_refinement 'Bruker SMART'
_computing_data_collection 'Bruker SMART'
_computing_data_reduction 'Bruker SAINT'
_computing_molecular_graphics 'SHELXL-2014/7 (Sheldrick, 2014)'
_computing_publication_material 'SHELXL-2014/7 (Sheldrick, 2014)'
_computing_structure_refinement 'SHELXL-2014 (Sheldrick, 2014)'
_computing_structure_solution 'SHELXL-2014 (Sheldrick, 2014)'
_diffrn_ambient_temperature 168(2)
_diffrn_detector_area_resol_mean 0
_diffrn_measured_fraction_theta_full 0.997
_diffrn_measured_fraction_theta_max 0.996
_diffrn_measurement_device_type 'BRUKER apex II'
_diffrn_measurement_method '0.5 wide w/ exposures'
_diffrn_radiation_type MoK\a
_diffrn_radiation_wavelength 0.71073
_diffrn_reflns_av_R_equivalents 0.0503
_diffrn_reflns_av_unetI/netI 0.0536
_diffrn_reflns_Laue_measured_fraction_full 0.997
_diffrn_reflns_Laue_measured_fraction_max 0.996
_diffrn_reflns_limit_h_max 14
_diffrn_reflns_limit_h_min -14
_diffrn_reflns_limit_k_max 12
_diffrn_reflns_limit_k_min -12
_diffrn_reflns_limit_l_max 18
_diffrn_reflns_limit_l_min -18
_diffrn_reflns_number 34868
_diffrn_reflns_point_group_measured_fraction_full 0.998
_diffrn_reflns_point_group_measured_fraction_max 0.997
_diffrn_reflns_theta_full 25.242
_diffrn_reflns_theta_max 27.562
_diffrn_reflns_theta_min 3.075
_diffrn_source 'fine-focus sealed tube'
_exptl_absorpt_coefficient_mu 5.394
_exptl_absorpt_correction_T_max 0.947
_exptl_absorpt_correction_T_min 0.879
_exptl_absorpt_correction_type multi-scan
_exptl_absorpt_process_details 'SADABS, Bruker'
_exptl_crystal_colour YELLOW
_exptl_crystal_density_diffrn 1.678
_exptl_crystal_density_method 'not measured'
_exptl_crystal_description BULK
_exptl_crystal_F_000 740
_exptl_crystal_size_max 0.030
_exptl_crystal_size_mid 0.020
_exptl_crystal_size_min 0.010
_platon_squeeze_details As
_refine_diff_density_max 3.003
_refine_diff_density_min -0.763
_refine_diff_density_rms 0.249
_refine_ls_abs_structure_details
;
 Refined as an inversion twin.
;
_refine_ls_abs_structure_Flack 0.03(2)
_refine_ls_extinction_method none
_refine_ls_goodness_of_fit_ref 1.106
_refine_ls_hydrogen_treatment constr
_refine_ls_matrix_type full
_refine_ls_number_parameters 290
_refine_ls_number_reflns 7031
_refine_ls_number_restraints 1
_refine_ls_restrained_S_all 1.106
_refine_ls_R_factor_all 0.0674
_refine_ls_R_factor_gt 0.0533
_refine_ls_shift/su_max 0.001
_refine_ls_shift/su_mean 0.000
_refine_ls_structure_factor_coef Fsqd
_refine_ls_weighting_details 'w=1/[\s^2^(Fo^2^)+(0.1009P)^2^+1.6323P] where P=(Fo^2^+2Fc^2^)/3'
_refine_ls_weighting_scheme calc
_refine_ls_wR_factor_gt 0.1480
_refine_ls_wR_factor_ref 0.1554
_reflns_Friedel_coverage 0.886
_reflns_Friedel_fraction_full 0.999
_reflns_Friedel_fraction_max 0.998
_reflns_number_gt 5915
_reflns_number_total 7031
_reflns_threshold_expression 'I > 2\s(I)'
_cod_data_source_file c7cc09594e2.cif
_cod_data_source_block 2
_cod_depositor_comments
;
The following automatic conversions were performed:

'_exptl_absorpt_correction_type' value 'Multi-scan' changed to
'multi-scan' according to
/home/data/users/saulius/crontab/automatic-downloads/rss-feeds/RSC/lib/dictionaries/cif_core.dic
dictionary named 'cif_core.dic' version 2.4.2 from 2011-04-26.

Automatic conversion script
Id: cif_fix_values 4973 2017-02-22 13:04:09Z antanas 

 Adding full bibliography for 7121018--7121019.cif.
;
_cod_original_formula_sum 'C23 H25.80 N O13.40 U'
_cod_database_code 7121019
_shelx_space_group_comment
;
The symmetry employed for this shelxl refinement is uniquely defined
by the following loop, which should always be used as a source of
symmetry information in preference to the above space-group names.
They are only intended as comments.
;
_shelxl_version_number 2014-3
_platon_squeeze_void_probe_radius 1.20

loop_
_space_group_symop_operation_xyz
'x, y, z'
'-x, y+1/2, -z'

loop_
_atom_site_label
_atom_site_type_symbol
_atom_site_fract_x
_atom_site_fract_y
_atom_site_fract_z
_atom_site_U_iso_or_equiv
_atom_site_adp_type
_atom_site_occupancy
_atom_site_site_symmetry_order
_atom_site_calc_flag
_atom_site_refinement_flags_posn
_atom_site_refinement_flags_adp
U1 U 0.83361(3) 0.66226(17) 0.80681(3) 0.03079(18) Uani 1 1 d . .
O1 O 0.6328(8) 0.5677(12) 0.7691(7) 0.032(2) Uani 1 1 d . .
O2 O 0.2824(7) 0.163(3) 1.0594(6) 0.044(2) Uani 1 1 d . .
O3 O 1.0273(8) 0.169(3) 0.3114(6) 0.044(3) Uani 1 1 d . .
O4 O 0.5038(10) 0.3170(13) 0.3844(8) 0.039(3) Uani 1 1 d . .
C1 C 0.9446(13) 0.2143(18) 0.2576(10) 0.040(4) Uani 1 1 d . .
C2 C 0.5775(13) 0.4297(14) 0.5311(9) 0.026(3) Uani 1 1 d . .
H1 H 0.6474 0.4606 0.5069 0.031 Uiso 1 1 calc R U
C3 C 0.2508(12) 0.2879(16) 0.7198(9) 0.030(3) Uani 1 1 d . .
C4 C 0.1993(13) 0.2156(18) 1.0025(10) 0.043(4) Uani 1 1 d . .
C5 C 0.7015(13) 0.2156(17) 0.4126(11) 0.034(3) Uani 1 1 d . .
H2 H 0.6876 0.1800 0.4723 0.041 Uiso 1 1 calc R U
O5 O 0.9613(11) 0.2430(18) 0.1747(8) 0.063(4) Uani 1 1 d . .
O6 O 0.2600(9) 0.3115(13) 0.6260(7) 0.039(2) Uani 1 1 d . .
C6 C 0.3153(12) 0.181(3) 0.8699(10) 0.040(5) Uani 1 1 d . .
H3 H 0.3689 0.1219 0.9075 0.048 Uiso 1 1 calc R U
O7 O 0.7879(12) 0.8384(14) 0.7770(11) 0.052(3) Uani 1 1 d . .
C7 C 0.8063(12) 0.1935(14) 0.3798(9) 0.029(4) Uani 1 1 d . .
H4 H 0.8674 0.1460 0.4183 0.035 Uiso 1 1 calc R U
O8 O 0.7440(9) 0.5779(12) 0.6541(7) 0.037(2) Uani 1 1 d . .
C8 C 0.4916(13) 0.3499(15) 0.4753(9) 0.028(3) Uani 1 1 d . .
C9 C 0.3879(12) 0.3099(16) 0.5083(10) 0.031(3) Uani 1 1 d . .
H5 H 0.3302 0.2568 0.4699 0.038 Uiso 1 1 calc R U
C10 C 0.3686(11) 0.3488(16) 0.5999(9) 0.028(3) Uani 1 1 d . .
C11 C 0.6474(12) 0.5389(18) 0.6831(9) 0.030(3) Uani 1 1 d . .
C12 C 0.8271(11) 0.2383(19) 0.2917(10) 0.032(3) Uani 1 1 d . .
C13 C 0.5572(13) 0.4627(15) 0.6239(9) 0.024(3) Uani 1 1 d . .
C14 C 0.6294(14) 0.3318(18) 0.2702(12) 0.041(4) Uani 1 1 d . .
H6 H 0.5665 0.3737 0.2305 0.050 Uiso 1 1 calc R U
C15 C 0.1541(13) 0.347(2) 0.7556(12) 0.047(4) Uani 1 1 d . .
H7 H 0.1008 0.4059 0.7174 0.057 Uiso 1 1 calc R U
O9 O 0.1018(11) 0.2423(19) 1.0323(9) 0.073(5) Uani 1 1 d . .
C16 C 0.3319(14) 0.2090(17) 0.7761(12) 0.039(4) Uani 1 1 d . .
H8 H 0.3998 0.1727 0.7514 0.047 Uiso 1 1 calc R U
C17 C 0.1356(14) 0.319(2) 0.8460(11) 0.053(5) Uani 1 1 d . .
H9 H 0.0649 0.3525 0.8678 0.063 Uiso 1 1 calc R U
C18 C 0.4522(12) 0.4269(16) 0.6575(9) 0.029(3) Uani 1 1 d . .
H10 H 0.4371 0.4549 0.7185 0.035 Uiso 1 1 calc R U
C19 C 0.2171(14) 0.2443(19) 0.9077(11) 0.041(4) Uani 1 1 d . .
O10 O 0.8795(10) 0.4843(15) 0.8382(9) 0.050(3) Uani 1 1 d . .
C20 C 0.7349(15) 0.313(2) 0.2372(12) 0.055(5) Uani 1 1 d . .
H11 H 0.7473 0.3497 0.1775 0.067 Uiso 1 1 calc R U
C21 C 0.6110(12) 0.2938(15) 0.3559(10) 0.029(3) Uani 1 1 d . .

loop_
_atom_site_aniso_label
_atom_site_aniso_U_11
_atom_site_aniso_U_22
_atom_site_aniso_U_33
_atom_site_aniso_U_23
_atom_site_aniso_U_13
_atom_site_aniso_U_12
U1 0.0205(2) 0.0526(3) 0.0201(2) -0.0075(4) 0.00621(14) -0.0032(4)
O1 0.024(5) 0.055(6) 0.019(5) -0.006(4) 0.007(4) -0.005(4)
O2 0.027(4) 0.080(6) 0.026(4) 0.001(11) 0.006(3) 0.017(11)
O3 0.029(4) 0.080(7) 0.024(4) 0.013(10) 0.010(3) 0.012(10)
O4 0.030(6) 0.061(7) 0.026(6) -0.013(5) -0.003(5) 0.008(5)
C1 0.028(7) 0.070(11) 0.021(7) 0.004(6) 0.006(6) 0.006(6)
C2 0.024(6) 0.029(7) 0.026(7) -0.002(5) 0.012(5) -0.005(6)
C3 0.025(6) 0.048(8) 0.019(6) 0.000(6) 0.011(5) -0.005(6)
C4 0.029(7) 0.076(11) 0.026(7) 0.008(7) 0.017(6) 0.009(7)
C5 0.030(7) 0.049(8) 0.025(7) 0.004(6) 0.004(6) 0.006(6)
O5 0.032(6) 0.134(12) 0.027(6) 0.021(7) 0.017(5) 0.025(7)
O6 0.022(5) 0.069(7) 0.027(5) 0.008(5) 0.003(4) -0.009(5)
C6 0.025(6) 0.061(13) 0.035(7) 0.023(9) 0.013(5) 0.010(8)
O7 0.040(7) 0.054(7) 0.066(9) 0.002(6) 0.021(6) -0.007(6)
C7 0.029(6) 0.039(11) 0.019(6) 0.005(5) 0.006(5) 0.008(5)
O8 0.027(5) 0.060(7) 0.023(5) -0.007(5) 0.007(4) -0.008(5)
C8 0.029(7) 0.038(7) 0.020(6) -0.008(5) 0.015(6) 0.004(6)
C9 0.019(6) 0.043(8) 0.032(7) -0.002(6) 0.001(5) -0.001(6)
C10 0.024(6) 0.048(8) 0.015(6) 0.005(6) 0.009(5) 0.005(6)
C11 0.023(6) 0.050(9) 0.017(6) -0.001(6) 0.004(5) 0.006(6)
C12 0.021(7) 0.057(9) 0.021(6) 0.002(6) 0.011(5) 0.001(6)
C13 0.024(7) 0.034(7) 0.015(6) 0.002(5) 0.005(5) 0.006(5)
C14 0.033(8) 0.057(10) 0.033(8) 0.007(7) 0.004(6) 0.011(7)
C15 0.027(8) 0.082(12) 0.033(8) 0.028(8) 0.007(6) 0.020(8)
O9 0.031(6) 0.153(14) 0.037(6) 0.036(8) 0.010(5) 0.036(7)
C16 0.037(8) 0.049(10) 0.034(7) 0.004(6) 0.015(6) 0.013(6)
C17 0.031(8) 0.104(15) 0.024(8) 0.013(9) 0.008(6) 0.032(9)
C18 0.026(7) 0.049(8) 0.015(6) 0.005(6) 0.008(5) -0.006(6)
C19 0.030(7) 0.064(10) 0.030(8) 0.015(7) 0.005(6) 0.002(7)
O10 0.030(6) 0.078(8) 0.043(6) 0.003(6) 0.014(5) 0.014(6)
C20 0.035(8) 0.100(15) 0.035(9) 0.027(9) 0.023(7) 0.029(9)
C21 0.024(6) 0.038(7) 0.026(7) -0.015(6) 0.002(5) -0.006(6)

loop_
_atom_type_symbol
_atom_type_description
_atom_type_scat_dispersion_real
_atom_type_scat_dispersion_imag
_atom_type_scat_source
C C 0.0033 0.0016 'International Tables Vol C Tables 4.2.6.8 and 6.1.1.4'
O O 0.0106 0.0060 'International Tables Vol C Tables 4.2.6.8 and 6.1.1.4'
U U -9.6767 9.6646 'International Tables Vol C Tables 4.2.6.8 and 6.1.1.4'
H H 0.0000 0.0000 'International Tables Vol C Tables 4.2.6.8 and 6.1.1.4'
N N 0.0061 0.0033 'International Tables Vol C Tables 4.2.6.8 and 6.1.1.4'

loop_
_geom_angle_atom_site_label_1
_geom_angle_atom_site_label_2
_geom_angle_atom_site_label_3
_geom_angle
_geom_angle_site_symmetry_1
_geom_angle_site_symmetry_3
O7 U1 O10 179.4(6) . .
O7 U1 O5 89.6(6) . 2_756
O10 U1 O5 90.5(6) . 2_756
O7 U1 O8 89.9(6) . .
O10 U1 O8 90.6(5) . .
O5 U1 O8 119.8(3) 2_756 .
O7 U1 O3 90.3(8) . 2_756
O10 U1 O3 90.2(8) . 2_756
O5 U1 O3 51.9(4) 2_756 2_756
O8 U1 O3 67.9(4) . 2_756
O7 U1 O2 91.0(8) . 2_657
O10 U1 O2 88.4(8) . 2_657
O5 U1 O2 120.5(4) 2_756 2_657
O8 U1 O2 119.8(4) . 2_657
O3 U1 O2 172.2(3) 2_756 2_657
O7 U1 O1 92.1(5) . .
O10 U1 O1 87.8(5) . .
O5 U1 O1 172.7(3) 2_756 .
O8 U1 O1 53.2(3) . .
O3 U1 O1 121.0(4) 2_756 .
O2 U1 O1 66.6(4) 2_657 .
O7 U1 O9 89.7(7) . 2_657
O10 U1 O9 89.7(6) . 2_657
O5 U1 O9 67.8(4) 2_756 2_657
O8 U1 O9 172.4(3) . 2_657
O3 U1 O9 119.7(4) 2_756 2_657
O2 U1 O9 52.7(4) 2_657 2_657
O1 U1 O9 119.3(3) . 2_657
O7 U1 C1 90.7(5) . 2_756
O10 U1 C1 89.7(5) . 2_756
O5 U1 C1 26.3(4) 2_756 2_756
O8 U1 C1 93.5(4) . 2_756
O3 U1 C1 25.6(4) 2_756 2_756
O2 U1 C1 146.7(4) 2_657 2_756
O1 U1 C1 146.5(4) . 2_756
O9 U1 C1 94.0(4) 2_657 2_756
O7 U1 C4 90.2(6) . 2_657
O10 U1 C4 89.1(5) . 2_657
O5 U1 C4 93.9(4) 2_756 2_657
O8 U1 C4 146.3(4) . 2_657
O3 U1 C4 145.8(4) 2_756 2_657
O2 U1 C4 26.6(4) 2_657 2_657
O1 U1 C4 93.2(4) . 2_657
O9 U1 C4 26.1(4) 2_657 2_657
C1 U1 C4 120.2(4) 2_756 2_657
O7 U1 C11 92.6(6) . .
O10 U1 C11 87.7(5) . .
O5 U1 C11 145.9(4) 2_756 .
O8 U1 C11 26.4(3) . .
O3 U1 C11 94.1(4) 2_756 .
O2 U1 C11 93.5(4) 2_657 .
O1 U1 C11 26.9(3) . .
O9 U1 C11 146.2(4) 2_657 .
C1 U1 C11 119.7(4) 2_756 .
C4 U1 C11 120.0(4) 2_657 .
C11 O1 U1 94.0(8) . .
C4 O2 U1 94.4(8) . 2_647
C1 O3 U1 94.7(8) . 2_746
C21 O4 C8 121.3(12) . .
O3 C1 O5 119.0(13) . .
O3 C1 C12 119.9(13) . .
O5 C1 C12 121.1(13) . .
O3 C1 U1 59.6(7) . 2_746
O5 C1 U1 59.4(8) . 2_746
C12 C1 U1 178.7(12) . 2_746
C8 C2 C13 118.5(12) . .
C16 C3 O6 122.7(13) . .
C16 C3 C15 120.4(13) . .
O6 C3 C15 116.8(13) . .
O9 C4 O2 118.5(13) . .
O9 C4 C19 120.8(14) . .
O2 C4 C19 120.7(13) . .
O9 C4 U1 59.5(8) . 2_647
O2 C4 U1 59.0(7) . 2_647
C19 C4 U1 179.0(13) . 2_647
C7 C5 C21 119.1(13) . .
C1 O5 U1 94.3(9) . 2_746
C10 O6 C3 118.4(11) . .
C16 C6 C19 119.1(15) . .
C5 C7 C12 121.6(13) . .
C11 O8 U1 95.1(8) . .
O4 C8 C9 116.9(13) . .
O4 C8 C2 121.7(13) . .
C9 C8 C2 121.2(12) . .
C8 C9 C10 118.9(13) . .
O6 C10 C18 123.0(12) . .
O6 C10 C9 115.4(13) . .
C18 C10 C9 121.5(12) . .
O8 C11 O1 117.5(13) . .
O8 C11 C13 122.1(11) . .
O1 C11 C13 120.4(12) . .
O8 C11 U1 58.6(7) . .
O1 C11 U1 59.1(7) . .
C13 C11 U1 174.3(11) . .
C7 C12 C20 117.5(12) . .
C7 C12 C1 120.6(13) . .
C20 C12 C1 121.8(13) . .
C18 C13 C2 121.1(13) . .
C18 C13 C11 120.0(11) . .
C2 C13 C11 118.9(12) . .
C21 C14 C20 122.1(15) . .
C17 C15 C3 119.7(14) . .
C4 O9 U1 94.4(9) . 2_647
C3 C16 C6 120.7(14) . .
C15 C17 C19 122.4(14) . .
C13 C18 C10 118.7(12) . .
C17 C19 C4 123.1(14) . .
C17 C19 C6 117.3(14) . .
C4 C19 C6 119.3(14) . .
C14 C20 C12 120.2(14) . .
C14 C21 O4 118.9(14) . .
C14 C21 C5 119.1(13) . .
O4 C21 C5 121.7(13) . .

loop_
_geom_bond_atom_site_label_1
_geom_bond_atom_site_label_2
_geom_bond_distance
_geom_bond_site_symmetry_2
U1 O7 1.763(14) .
U1 O10 1.784(13) .
U1 O5 2.444(12) 2_756
U1 O8 2.447(10) .
U1 O3 2.452(8) 2_756
U1 O2 2.453(8) 2_657
U1 O1 2.458(10) .
U1 O9 2.465(12) 2_657
U1 C1 2.832(15) 2_756
U1 C4 2.853(14) 2_657
U1 C11 2.857(14) .
O1 C11 1.294(15) .
O2 C4 1.28(2) .
O2 U1 2.453(8) 2_647
O3 C1 1.229(19) .
O3 U1 2.452(8) 2_746
O4 C21 1.350(18) .
O4 C8 1.365(17) .
C1 O5 1.257(18) .
C1 C12 1.495(18) .
C1 U1 2.832(14) 2_746
C2 C8 1.41(2) .
C2 C13 1.414(18) .
C3 C16 1.37(2) .
C3 O6 1.382(16) .
C3 C15 1.38(2) .
C4 O9 1.261(18) .
C4 C19 1.43(2) .
C4 U1 2.854(14) 2_647
C5 C7 1.35(2) .
C5 C21 1.44(2) .
O5 U1 2.444(12) 2_746
O6 C10 1.379(16) .
C6 C16 1.41(2) .
C6 C19 1.43(2) .
C7 C12 1.379(18) .
O8 C11 1.273(16) .
C8 C9 1.374(19) .
C9 C10 1.407(19) .
C10 C18 1.40(2) .
C11 C13 1.448(19) .
C12 C20 1.42(2) .
C13 C18 1.382(19) .
C14 C21 1.32(2) .
C14 C20 1.35(2) .
C15 C17 1.36(2) .
O9 U1 2.465(12) 2_647
C17 C19 1.40(2) .

loop_
_platon_squeeze_void_nr
_platon_squeeze_void_average_x
_platon_squeeze_void_average_y
_platon_squeeze_void_average_z
_platon_squeeze_void_volume
_platon_squeeze_void_count_electrons
_platon_squeeze_void_content
1 -0.029 -0.061 0.545 659 120 ' '
